data_2239055
loop_
_publ_author_name
'Yamuna, Thammarse S.'
'Kaur, Manpreet'
'Anderson, Brian J.'
'Jasinski, Jerry P.'
'Yathirajan, H. S.'

_publ_section_title
;
 5-Amino-1<i>H</i>-pyrazol-2-ium hydrogen succinate
;
_journal_coeditor_code TK5290
_journal_issue 2
_journal_name_full 'Acta Crystallographica Section E'
_journal_page_first o221
_journal_page_last o222
_journal_paper_doi 10.1107/S1600536814001615
_journal_volume 70
_journal_year 2014
_chemical_formula_iupac 'C3 H6 N3 +, C4 H5 O4 -'
_chemical_formula_moiety 'C3 H6 N3 +, C4 H5 O4 -'
_chemical_formula_sum 'C7 H11 N3 O4'
_chemical_formula_weight 201.19
_chemical_name_common
;
5-Aminopyrazol-2-ium hydrogen succinate
;
_chemical_name_systematic
;
5-Amino-1<i>H</i>-pyrazol-2-ium 3-carboxypropanoate
;
_space_group_crystal_system monoclinic
_space_group_IT_number 15
_space_group_name_Hall '-C 2yc'
_space_group_name_H-M_alt 'C 1 2/c 1'
_symmetry_space_group_name_Hall '-C 2yc'
_symmetry_space_group_name_H-M 'C 1 2/c 1'
_atom_sites_solution_hydrogens mixed
_atom_sites_solution_primary direct
_audit_creation_method
;
  Olex2 1.2
  (compiled Apr 23 2013 17:54:37, GUI svn.r4466)
;
_cell_angle_alpha 90
_cell_angle_beta 108.900(18)
_cell_angle_gamma 90
_cell_formula_units_Z 8
_cell_length_a 18.525(3)
_cell_length_b 6.7872(9)
_cell_length_c 14.564(3)
_cell_measurement_reflns_used 1155
_cell_measurement_temperature 173(2)
_cell_measurement_theta_max 32.8865
_cell_measurement_theta_min 3.2122
_cell_volume 1732.4(5)
_computing_cell_refinement 'CrysAlis PRO (Agilent, 2012)'
_computing_data_collection 'CrysAlis PRO (Agilent, 2012)'
_computing_data_reduction 'CrysAlis RED (Agilent, 2012)'
_computing_molecular_graphics 'OLEX2 (Dolomanov <i>et al.</i>, 2009)'
_computing_publication_material 'OLEX2 (Dolomanov <i>et al.</i>, 2009)'
_computing_structure_refinement 'SHELXL-2012 (Sheldrick, 2008)'
_computing_structure_solution 'SUPERFLIP (Palatinus & Chapuis, 2007)'
_diffrn_ambient_temperature 173(2)
_diffrn_detector_area_resol_mean 16.0416
_diffrn_measured_fraction_theta_full 0.996
_diffrn_measured_fraction_theta_max 0.897
_diffrn_measurement_device_type 'Agilent Eos Gemini'
_diffrn_measurement_method '\w scans'
_diffrn_radiation_source 'Enhance (Mo) X-ray Source'
_diffrn_radiation_type MoK\a
_diffrn_radiation_wavelength 0.71073
_diffrn_reflns_av_R_equivalents 0.0526
_diffrn_reflns_limit_h_max 27
_diffrn_reflns_limit_h_min -11
_diffrn_reflns_limit_k_max 9
_diffrn_reflns_limit_k_min -9
_diffrn_reflns_limit_l_max 20
_diffrn_reflns_limit_l_min -22
_diffrn_reflns_number 5745
_diffrn_reflns_theta_full 26.000
_diffrn_reflns_theta_max 32.961
_diffrn_reflns_theta_min 3.219
_exptl_absorpt_coefficient_mu 0.128
_exptl_absorpt_correction_T_max 1.00000
_exptl_absorpt_correction_T_min 0.59112
_exptl_absorpt_correction_type multi-scan
_exptl_absorpt_process_details
;
(CrysAlis PRO and CrysAlis RED; Agilent, 2012)
;
_exptl_crystal_colour colorless
_exptl_crystal_density_diffrn 1.543
_exptl_crystal_description irregular
_exptl_crystal_F_000 848
_exptl_crystal_size_max 0.32
_exptl_crystal_size_mid 0.24
_exptl_crystal_size_min 0.12
_refine_diff_density_max 0.362
_refine_diff_density_min -0.404
_refine_ls_extinction_method none
_refine_ls_goodness_of_fit_ref 1.080
_refine_ls_hydrogen_treatment mixed
_refine_ls_matrix_type full
_refine_ls_number_parameters 136
_refine_ls_number_reflns 2922
_refine_ls_number_restraints 0
_refine_ls_restrained_S_all 1.080
_refine_ls_R_factor_all 0.1043
_refine_ls_R_factor_gt 0.0706
_refine_ls_shift/su_max 0.000
_refine_ls_shift/su_mean 0.000
_refine_ls_structure_factor_coef Fsqd
_refine_ls_weighting_details 'w=1/[\s^2^(Fo^2^)+(0.1004P)^2^] where P=(Fo^2^+2Fc^2^)/3'
_refine_ls_weighting_scheme calc
_refine_ls_wR_factor_gt 0.1775
_refine_ls_wR_factor_ref 0.2119
_reflns_number_gt 1925
_reflns_number_total 2922
_reflns_threshold_expression I>2\s(I)
_cod_data_source_file tk5290sup1.cif
_cod_data_source_block I
_cod_database_code 2239055
_cod_database_fobs_code 2239055
_shelx_space_group_comment
;
The symmetry employed for this shelxl refinement is uniquely defined
by the following loop, which should always be used as a source of
symmetry information in preference to the above space-group names.
They are only intended as comments.
;

loop_
_space_group_symop_operation_xyz
'x, y, z'
'-x, y, -z+1/2'
'x+1/2, y+1/2, z'
'-x+1/2, y+1/2, -z+1/2'
'-x, -y, -z'
'x, -y, z-1/2'
'-x+1/2, -y+1/2, -z'
'x+1/2, -y+1/2, z-1/2'

loop_
_atom_site_type_symbol
_atom_site_label
_atom_site_fract_x
_atom_site_fract_y
_atom_site_fract_z
_atom_site_U_iso_or_equiv
_atom_site_adp_type
_atom_site_calc_flag
_atom_site_occupancy
O O1B 0.43675(7) -0.1627(2) 0.31692(11) 0.0344(4) Uani d 1
H H1B 0.3996 -0.1991 0.2719 0.052 Uiso calc 1
O O2B 0.49764(7) 0.1136(2) 0.36893(11) 0.0333(4) Uani d 1
O O3B 0.32006(7) 0.6651(2) 0.19603(10) 0.0272(3) Uani d 1
O O4B 0.26029(7) 0.3890(2) 0.13537(12) 0.0363(4) Uani d 1
C C1B 0.44071(9) 0.0315(3) 0.31702(12) 0.0229(4) Uani d 1
C C2B 0.37281(9) 0.1414(3) 0.25149(13) 0.0218(4) Uani d 1
H H2BA 0.3292 0.1173 0.2729 0.026 Uiso calc 1
H H2BB 0.3608 0.0904 0.1860 0.026 Uiso calc 1
C C3B 0.38592(9) 0.3623(3) 0.24999(13) 0.0230(4) Uani d 1
H H3BA 0.4014 0.4112 0.3161 0.028 Uiso calc 1
H H3BB 0.4276 0.3861 0.2248 0.028 Uiso calc 1
C C4B 0.31721(9) 0.4781(3) 0.18995(12) 0.0228(4) Uani d 1
N N1A 0.63879(8) 0.9224(2) 0.48607(12) 0.0309(4) Uani d 1
H H1AA 0.6782 0.9940 0.5136 0.037 Uiso calc 1
H H1AB 0.5988 0.9745 0.4456 0.037 Uiso calc 1
N N2A 0.70115(8) 0.6414(2) 0.56897(12) 0.0253(4) Uani d 1
H H2A 0.7424(17) 0.704(4) 0.617(2) 0.057(8) Uiso d 1
N N3A 0.68467(8) 0.4473(2) 0.57546(12) 0.0266(4) Uani d 1
H H3A 0.7227(16) 0.354(4) 0.603(2) 0.051(8) Uiso d 1
C C1A 0.63984(9) 0.7296(3) 0.50616(12) 0.0230(4) Uani d 1
C C2A 0.58387(9) 0.5854(3) 0.46966(13) 0.0258(4) Uani d 1
H H2AA 0.5358 0.6031 0.4241 0.031 Uiso calc 1
C C3A 0.61415(10) 0.4134(3) 0.51456(14) 0.0272(4) Uani d 1
H H3AA 0.5897 0.2918 0.5044 0.033 Uiso calc 1

loop_
_atom_site_aniso_label
_atom_site_aniso_U_11
_atom_site_aniso_U_22
_atom_site_aniso_U_33
_atom_site_aniso_U_12
_atom_site_aniso_U_13
_atom_site_aniso_U_23
O1B 0.0265(7) 0.0171(7) 0.0430(8) 0.0006(5) -0.0117(6) 0.0017(6)
O2B 0.0216(6) 0.0230(7) 0.0404(8) -0.0020(5) -0.0107(5) 0.0005(6)
O3B 0.0237(6) 0.0148(7) 0.0323(7) 0.0010(5) -0.0057(5) -0.0003(5)
O4B 0.0230(6) 0.0186(7) 0.0476(9) -0.0014(5) -0.0157(6) 0.0001(6)
C1B 0.0182(7) 0.0179(9) 0.0261(8) 0.0013(6) -0.0019(6) 0.0017(6)
C2B 0.0158(7) 0.0180(9) 0.0250(8) 0.0008(6) -0.0021(5) -0.0006(6)
C3B 0.0171(7) 0.0163(9) 0.0289(9) -0.0003(6) -0.0019(6) 0.0020(6)
C4B 0.0195(7) 0.0182(9) 0.0247(8) 0.0015(6) -0.0012(6) 0.0018(6)
N1A 0.0221(7) 0.0196(9) 0.0387(9) -0.0001(6) -0.0073(6) 0.0024(7)
N2A 0.0186(7) 0.0175(8) 0.0306(8) 0.0012(5) -0.0047(5) 0.0002(6)
N3A 0.0215(7) 0.0175(8) 0.0319(8) 0.0009(6) -0.0037(5) 0.0007(6)
C1A 0.0188(7) 0.0194(9) 0.0245(8) 0.0032(6) -0.0018(5) -0.0012(6)
C2A 0.0176(7) 0.0218(9) 0.0300(9) 0.0007(6) -0.0033(6) -0.0021(7)
C3A 0.0227(8) 0.0206(10) 0.0313(9) -0.0025(6) -0.0011(6) -0.0025(7)

loop_
_atom_type_symbol
_atom_type_description
_atom_type_scat_dispersion_real
_atom_type_scat_dispersion_imag
_atom_type_scat_source
C C 0.0033 0.0016 'International Tables Vol C Tables 4.2.6.8 and 6.1.1.4'
H H 0.0000 0.0000 'International Tables Vol C Tables 4.2.6.8 and 6.1.1.4'
N N 0.0061 0.0033 'International Tables Vol C Tables 4.2.6.8 and 6.1.1.4'
O O 0.0106 0.0060 'International Tables Vol C Tables 4.2.6.8 and 6.1.1.4'

loop_
_geom_angle_atom_site_label_1
_geom_angle_atom_site_label_2
_geom_angle_atom_site_label_3
_geom_angle
C1B O1B H1B 109.5
O1B C1B C2B 117.32(14)
O2B C1B O1B 119.68(15)
O2B C1B C2B 123.00(17)
C1B C2B H2BA 109.0
C1B C2B H2BB 109.0
C1B C2B C3B 113.14(14)
H2BA C2B H2BB 107.8
C3B C2B H2BA 109.0
C3B C2B H2BB 109.0
C2B C3B H3BA 108.7
C2B C3B H3BB 108.7
H3BA C3B H3BB 107.6
C4B C3B C2B 114.39(14)
C4B C3B H3BA 108.7
C4B C3B H3BB 108.7
O3B C4B C3B 118.07(14)
O4B C4B O3B 122.26(15)
O4B C4B C3B 119.66(16)
H1AA N1A H1AB 120.0
C1A N1A H1AA 120.0
C1A N1A H1AB 120.0
N3A N2A H2A 121.7(17)
C1A N2A H2A 126.8(17)
C1A N2A N3A 108.58(14)
N2A N3A H3A 122.1(17)
C3A N3A N2A 108.22(15)
C3A N3A H3A 127.1(17)
N1A C1A N2A 122.17(15)
N1A C1A C2A 130.06(15)
N2A C1A C2A 107.76(16)
C1A C2A H2AA 127.0
C3A C2A C1A 106.08(15)
C3A C2A H2AA 127.0
N3A C3A C2A 109.32(17)
N3A C3A H3AA 125.3
C2A C3A H3AA 125.3

loop_
_geom_bond_atom_site_label_1
_geom_bond_atom_site_label_2
_geom_bond_distance
O1B H1B 0.8200
O1B C1B 1.320(2)
O2B C1B 1.216(2)
O3B C4B 1.272(2)
O4B C4B 1.252(2)
C1B C2B 1.507(2)
C2B H2BA 0.9700
C2B H2BB 0.9700
C2B C3B 1.520(2)
C3B H3BA 0.9700
C3B H3BB 0.9700
C3B C4B 1.510(2)
N1A H1AA 0.8600
N1A H1AB 0.8600
N1A C1A 1.339(2)
N2A H2A 0.95(3)
N2A N3A 1.362(2)
N2A C1A 1.346(2)
N3A H3A 0.94(3)
N3A C3A 1.340(2)
C1A C2A 1.399(2)
C2A H2AA 0.9300
C2A C3A 1.367(3)
C3A H3AA 0.9300

loop_
_geom_hbond_atom_site_label_D
_geom_hbond_atom_site_label_H
_geom_hbond_atom_site_label_A
_geom_hbond_site_symmetry_A
_geom_hbond_distance_DH
_geom_hbond_distance_HA
_geom_hbond_distance_DA
_geom_hbond_angle_DHA
O1B H1B O3B 1_545 0.82 1.79 2.5832(18) 164
N1A H1AA O4B 8_566 0.86 2.08 2.874(2) 153
N1A H1AB O2B 1_565 0.86 2.07 2.923(2) 170
N2A H2A O3B 8_566 0.95(3) 1.76(3) 2.7132(19) 174(3)
N3A H3A O4B 8_556 0.94(3) 1.79(3) 2.672(2) 156(3)
C2A H2AA O1B 1_565 0.93 2.54 3.372(2) 148
C3A H3AA O2B . 0.93 2.47 3.214(2) 138
C3B H3BA Cg1 3_666 0.97 2.69 3.511(2) 142

loop_
_geom_torsion_atom_site_label_1
_geom_torsion_atom_site_label_2
_geom_torsion_atom_site_label_3
_geom_torsion_atom_site_label_4
_geom_torsion
O1B C1B C2B C3B -174.71(17)
O2B C1B C2B C3B 5.4(3)
C1B C2B C3B C4B -176.32(15)
C2B C3B C4B O3B 170.20(17)
C2B C3B C4B O4B -10.8(3)
N1A C1A C2A C3A -179.8(2)
N2A N3A C3A C2A -1.2(2)
N2A C1A C2A C3A 1.1(2)
N3A N2A C1A N1A 178.99(17)
N3A N2A C1A C2A -1.9(2)
C1A N2A N3A C3A 1.9(2)
C1A C2A C3A N3A 0.0(2)
